data_4108072
loop_
_publ_author_name
'John J. Curley'
'Timothy R. Cook'
'Steven Y. Reece'
'Peter M\"uller'
'Christopher C. Cummins'

_publ_contact_author_address
;Massachusetts Institute of Technology
77 Massachusetts Avenue
Cambridge, MA
02139
6-435
;
_publ_contact_author_email ccummins@mit.edu
_publ_contact_author_name 'Christopher C. Cummins'
_publ_section_title
;
 Shining Light on Dinitrogen Cleavage: Structural Features, Redox
 Chemistry, and Photochemistry of the Key Intermediate Bridging Dinitrogen
 Complex
;
_journal_name_full 'Journal of the American Chemical Society'
_journal_page_first 9394
_journal_page_last 9405
_journal_paper_doi 10.1021/ja8002638
_journal_volume 130
_journal_year 2008
_chemical_formula_sum 'C84 H144 Mo2 N8 O2 Si4'
_chemical_formula_weight 1602.31
_chemical_name_common 'Compound 2 in main text'
_chemical_name_systematic
;

 ?

;
_space_group_IT_number 13
_symmetry_cell_setting monoclinic
_symmetry_space_group_name_Hall '-P 2yac'
_symmetry_space_group_name_H-M 'P 1 2/n 1'
_atom_sites_solution_hydrogens geom
_atom_sites_solution_primary direct
_atom_sites_solution_secondary difmap
_audit_creation_method SHELXL-97
_cell_angle_alpha 90.00
_cell_angle_beta 99.162(2)
_cell_angle_gamma 90.00
_cell_formula_units_Z 2
_cell_length_a 19.2758(19)
_cell_length_b 11.4817(12)
_cell_length_c 21.050(2)
_cell_measurement_reflns_used 8777
_cell_measurement_temperature 100(2)
_cell_measurement_theta_max 30.55
_cell_measurement_theta_min 2.22
_cell_volume 4599.3(8)
_computing_cell_refinement 'SAINT 7 (Bruker-AXS, 2005)'
_computing_data_collection 'SMART 5 (Bruker-AXS, 2003)'
_computing_data_reduction 'SAINT 7 (Bruker-AXS, 2005)'
_computing_molecular_graphics 'Bruker SHELXTL'
_computing_publication_material 'Bruker SHELXTL'
_computing_structure_refinement 'SHELXL-97 (Sheldrick, 1997)'
_computing_structure_solution 'SHELXS-97 (Sheldrick, 1990)'
_diffrn_ambient_temperature 100(2)
_diffrn_detector_area_resol_mean 8.3
_diffrn_measured_fraction_theta_full 1.000
_diffrn_measured_fraction_theta_max 1.000
_diffrn_measurement_device_type 'Bruker Smart APEX CCD'
_diffrn_measurement_method 'omega and phi scans'
_diffrn_radiation_monochromator graphite
_diffrn_radiation_source 'fine-focus sealed tube'
_diffrn_radiation_type MoK\a
_diffrn_radiation_wavelength 0.71073
_diffrn_reflns_av_R_equivalents 0.0425
_diffrn_reflns_av_sigmaI/netI 0.0243
_diffrn_reflns_limit_h_max 26
_diffrn_reflns_limit_h_min -26
_diffrn_reflns_limit_k_max 15
_diffrn_reflns_limit_k_min -15
_diffrn_reflns_limit_l_max 29
_diffrn_reflns_limit_l_min -29
_diffrn_reflns_number 100897
_diffrn_reflns_theta_full 29.57
_diffrn_reflns_theta_max 29.57
_diffrn_reflns_theta_min 1.56
_diffrn_standards_decay_% 0
_diffrn_standards_interval_count 0
_diffrn_standards_interval_time 0
_diffrn_standards_number 0
_exptl_absorpt_coefficient_mu 0.370
_exptl_absorpt_correction_T_max 0.9639
_exptl_absorpt_correction_T_min 0.8970
_exptl_absorpt_correction_type multi-scan
_exptl_absorpt_process_details 'SADABS (Sheldrick, 2005)'
_exptl_crystal_colour indigo
_exptl_crystal_density_diffrn 1.157
_exptl_crystal_description plate
_exptl_crystal_F_000 1720
_exptl_crystal_size_max 0.30
_exptl_crystal_size_mid 0.15
_exptl_crystal_size_min 0.10
_refine_diff_density_max 2.361
_refine_diff_density_min -0.337
_refine_diff_density_rms 0.077
_refine_ls_extinction_method none
_refine_ls_goodness_of_fit_ref 1.034
_refine_ls_hydrogen_treatment constr
_refine_ls_matrix_type full
_refine_ls_number_parameters 472
_refine_ls_number_reflns 12895
_refine_ls_number_restraints 0
_refine_ls_restrained_S_all 1.034
_refine_ls_R_factor_all 0.0391
_refine_ls_R_factor_gt 0.0332
_refine_ls_shift/su_max 0.006
_refine_ls_shift/su_mean 0.000
_refine_ls_structure_factor_coef Fsqd
_refine_ls_weighting_details 'calc w=1/[\s^2^(Fo^2^)+(0.0482P)^2^+2.5985P] where P=(Fo^2^+2Fc^2^)/3'
_refine_ls_weighting_scheme calc
_refine_ls_wR_factor_gt 0.0842
_refine_ls_wR_factor_ref 0.0888
_reflns_number_gt 11329
_reflns_number_total 12895
_reflns_threshold_expression >2sigma(I)
_cod_data_source_file ja8002638-file001_3.cif
_cod_data_source_block 06186
_cod_database_code 4108072

loop_
_symmetry_equiv_pos_as_xyz
'x, y, z'
'-x+1/2, y, -z+1/2'
'-x, -y, -z'
'x-1/2, -y, z-1/2'

loop_
_atom_site_label
_atom_site_type_symbol
_atom_site_fract_x
_atom_site_fract_y
_atom_site_fract_z
_atom_site_U_iso_or_equiv
_atom_site_adp_type
_atom_site_occupancy
_atom_site_symmetry_multiplicity
_atom_site_calc_flag
_atom_site_refinement_flags
N4 N 0.28059(6) 0.06290(10) 0.74648(6) 0.0145(2) Uani 1 1 d .
Mo1 Mo 0.374862(6) 0.062630(10) 0.735508(5) 0.01223(4) Uani 1 1 d .
N1 N 0.40216(6) -0.10416(11) 0.74682(6) 0.0152(2) Uani 1 1 d .
C11 C 0.45718(7) -0.13232(12) 0.71024(7) 0.0159(3) Uani 1 1 d .
C12 C 0.52785(8) -0.12133(13) 0.73766(7) 0.0180(3) Uani 1 1 d .
H12 H 0.5398 -0.0933 0.7805 0.022 Uiso 1 1 calc R
C13 C 0.58124(8) -0.15123(13) 0.70262(7) 0.0194(3) Uani 1 1 d .
C14 C 0.56314(8) -0.18912(14) 0.63949(7) 0.0208(3) Uani 1 1 d .
H14 H 0.5993 -0.2084 0.6154 0.025 Uiso 1 1 calc R
C15 C 0.49315(8) -0.19949(13) 0.61065(7) 0.0190(3) Uani 1 1 d .
C16 C 0.44069(8) -0.17168(13) 0.64677(7) 0.0171(3) Uani 1 1 d .
H16 H 0.3928 -0.1797 0.6278 0.021 Uiso 1 1 calc R
C17 C 0.38066(8) -0.20465(13) 0.78487(7) 0.0178(3) Uani 1 1 d .
C131 C 0.65732(8) -0.14400(16) 0.73388(8) 0.0261(3) Uani 1 1 d .
H13A H 0.6614 -0.0935 0.7718 0.039 Uiso 1 1 calc R
H13B H 0.6854 -0.1117 0.7032 0.039 Uiso 1 1 calc R
H13C H 0.6745 -0.2221 0.7469 0.039 Uiso 1 1 calc R
C151 C 0.47490(9) -0.23748(16) 0.54139(8) 0.0276(3) Uani 1 1 d .
H15A H 0.4303 -0.2801 0.5354 0.041 Uiso 1 1 calc R
H15B H 0.5121 -0.2882 0.5304 0.041 Uiso 1 1 calc R
H15C H 0.4705 -0.1688 0.5134 0.041 Uiso 1 1 calc R
C171 C 0.33008(8) -0.15984(13) 0.82816(7) 0.0201(3) Uani 1 1 d .
H17A H 0.3528 -0.0975 0.8558 0.030 Uiso 1 1 calc R
H17B H 0.3174 -0.2237 0.8550 0.030 Uiso 1 1 calc R
H17C H 0.2876 -0.1295 0.8015 0.030 Uiso 1 1 calc R
C172 C 0.34547(8) -0.30062(14) 0.74016(8) 0.0233(3) Uani 1 1 d .
H17D H 0.3062 -0.2674 0.7104 0.035 Uiso 1 1 calc R
H17E H 0.3279 -0.3618 0.7659 0.035 Uiso 1 1 calc R
H17F H 0.3798 -0.3340 0.7156 0.035 Uiso 1 1 calc R
C173 C 0.44463(8) -0.25781(14) 0.82807(8) 0.0234(3) Uani 1 1 d .
H17G H 0.4760 -0.2932 0.8012 0.035 Uiso 1 1 calc R
H17H H 0.4288 -0.3175 0.8558 0.035 Uiso 1 1 calc R
H17I H 0.4699 -0.1966 0.8548 0.035 Uiso 1 1 calc R
N2 N 0.42105(6) 0.17078(11) 0.80280(6) 0.0151(2) Uani 1 1 d .
C21 C 0.49121(7) 0.13174(13) 0.82733(7) 0.0161(3) Uani 1 1 d .
C22 C 0.54916(8) 0.16942(14) 0.80032(7) 0.0184(3) Uani 1 1 d .
H22 H 0.5424 0.2219 0.7650 0.022 Uiso 1 1 calc R
C23 C 0.61687(8) 0.13047(14) 0.82499(7) 0.0213(3) Uani 1 1 d .
C24 C 0.62579(8) 0.05274(14) 0.87616(8) 0.0223(3) Uani 1 1 d .
H24 H 0.6716 0.0251 0.8924 0.027 Uiso 1 1 calc R
C25 C 0.56914(8) 0.01423(14) 0.90431(7) 0.0208(3) Uani 1 1 d .
C26 C 0.50221(8) 0.05411(13) 0.87919(7) 0.0180(3) Uani 1 1 d .
H26 H 0.4631 0.0280 0.8977 0.022 Uiso 1 1 calc R
C27 C 0.40025(7) 0.28065(13) 0.83308(7) 0.0166(3) Uani 1 1 d .
C231 C 0.67957(9) 0.17503(17) 0.79747(9) 0.0293(4) Uani 1 1 d .
H23A H 0.7028 0.2367 0.8253 0.044 Uiso 1 1 calc R
H23B H 0.6639 0.2063 0.7543 0.044 Uiso 1 1 calc R
H23C H 0.7127 0.1110 0.7950 0.044 Uiso 1 1 calc R
C251 C 0.58038(10) -0.06526(16) 0.96200(8) 0.0293(4) Uani 1 1 d .
H25A H 0.5905 -0.0185 1.0014 0.044 Uiso 1 1 calc R
H25B H 0.6201 -0.1173 0.9592 0.044 Uiso 1 1 calc R
H25C H 0.5379 -0.1117 0.9630 0.044 Uiso 1 1 calc R
C271 C 0.39956(8) 0.26296(14) 0.90526(7) 0.0216(3) Uani 1 1 d .
H27A H 0.3672 0.1996 0.9113 0.032 Uiso 1 1 calc R
H27B H 0.3841 0.3349 0.9238 0.032 Uiso 1 1 calc R
H27C H 0.4470 0.2430 0.9267 0.032 Uiso 1 1 calc R
C272 C 0.32695(8) 0.31525(13) 0.79974(7) 0.0203(3) Uani 1 1 d .
H27D H 0.3271 0.3237 0.7534 0.030 Uiso 1 1 calc R
H27E H 0.3135 0.3894 0.8174 0.030 Uiso 1 1 calc R
H27F H 0.2932 0.2548 0.8070 0.030 Uiso 1 1 calc R
C273 C 0.45144(8) 0.38013(14) 0.82456(8) 0.0226(3) Uani 1 1 d .
H27G H 0.4982 0.3612 0.8478 0.034 Uiso 1 1 calc R
H27H H 0.4348 0.4525 0.8417 0.034 Uiso 1 1 calc R
H27I H 0.4539 0.3901 0.7787 0.034 Uiso 1 1 calc R
N3 N 0.37193(6) 0.12537(11) 0.64757(6) 0.0148(2) Uani 1 1 d .
C32 C 0.43837(8) 0.30915(13) 0.64873(7) 0.0195(3) Uani 1 1 d .
H32 H 0.3975 0.3502 0.6559 0.023 Uiso 1 1 calc R
C33 C 0.49947(9) 0.37081(14) 0.64430(8) 0.0228(3) Uani 1 1 d .
C34 C 0.55958(8) 0.30884(15) 0.63473(7) 0.0225(3) Uani 1 1 d .
H34 H 0.6017 0.3501 0.6319 0.027 Uiso 1 1 calc R
C35 C 0.55876(8) 0.18806(14) 0.62929(7) 0.0200(3) Uani 1 1 d .
C36 C 0.49641(8) 0.12786(13) 0.63300(7) 0.0174(3) Uani 1 1 d .
H36 H 0.4952 0.0455 0.6288 0.021 Uiso 1 1 calc R
C37 C 0.32052(7) 0.11962(13) 0.58630(7) 0.0167(3) Uani 1 1 d .
C331 C 0.50083(10) 0.50219(15) 0.65005(10) 0.0326(4) Uani 1 1 d .
H33A H 0.4586 0.5347 0.6241 0.049 Uiso 1 1 calc R
H33B H 0.5426 0.5326 0.6346 0.049 Uiso 1 1 calc R
H33C H 0.5022 0.5243 0.6952 0.049 Uiso 1 1 calc R
C351 C 0.62358(8) 0.12172(16) 0.61897(8) 0.0266(3) Uani 1 1 d .
H35A H 0.6625 0.1763 0.6182 0.040 Uiso 1 1 calc R
H35B H 0.6142 0.0800 0.5779 0.040 Uiso 1 1 calc R
H35C H 0.6361 0.0658 0.6541 0.040 Uiso 1 1 calc R
C371 C 0.29196(8) 0.24084(14) 0.56549(8) 0.0229(3) Uani 1 1 d .
H37A H 0.2731 0.2777 0.6011 0.034 Uiso 1 1 calc R
H37B H 0.2546 0.2334 0.5283 0.034 Uiso 1 1 calc R
H37C H 0.3300 0.2889 0.5538 0.034 Uiso 1 1 calc R
C372 C 0.35583(9) 0.06703(14) 0.53230(7) 0.0224(3) Uani 1 1 d .
H37D H 0.3938 0.1184 0.5236 0.034 Uiso 1 1 calc R
H37E H 0.3210 0.0588 0.4932 0.034 Uiso 1 1 calc R
H37F H 0.3752 -0.0097 0.5457 0.034 Uiso 1 1 calc R
C373 C 0.25978(8) 0.04132(14) 0.59743(7) 0.0190(3) Uani 1 1 d .
H37G H 0.2782 -0.0345 0.6136 0.028 Uiso 1 1 calc R
H37H H 0.2278 0.0304 0.5568 0.028 Uiso 1 1 calc R
H37I H 0.2343 0.0776 0.6290 0.028 Uiso 1 1 calc R
C31 C 0.43582(7) 0.18764(13) 0.64276(7) 0.0161(3) Uani 1 1 d .
O1S O 0.79970(8) 0.42013(12) 0.58187(7) 0.0372(3) Uani 1 1 d .
Si1 Si 0.80486(2) 0.35794(4) 0.51279(2) 0.02285(9) Uani 1 1 d .
C1S C 0.89680(10) 0.3134(2) 0.51130(10) 0.0375(4) Uani 1 1 d .
H1S1 H 0.9265 0.3828 0.5120 0.056 Uiso 1 1 calc R
H1S2 H 0.8992 0.2687 0.4720 0.056 Uiso 1 1 calc R
H1S3 H 0.9134 0.2650 0.5490 0.056 Uiso 1 1 calc R
C2S C 0.77368(13) 0.45884(17) 0.44526(10) 0.0390(5) Uani 1 1 d .
H2S1 H 0.7246 0.4801 0.4463 0.059 Uiso 1 1 calc R
H2S2 H 0.7772 0.4204 0.4043 0.059 Uiso 1 1 calc R
H2S3 H 0.8028 0.5292 0.4495 0.059 Uiso 1 1 calc R
C3S C 0.74590(10) 0.22996(17) 0.50547(9) 0.0323(4) Uani 1 1 d .
H3S1 H 0.7613 0.1757 0.5409 0.048 Uiso 1 1 calc R
H3S2 H 0.7474 0.1909 0.4643 0.048 Uiso 1 1 calc R
H3S3 H 0.6977 0.2554 0.5074 0.048 Uiso 1 1 calc R
Si2 Si 0.81407(3) 0.53859(5) 0.62466(2) 0.03079(11) Uani 1 1 d .
C4S C 0.88058(14) 0.6296(2) 0.59424(13) 0.0552(6) Uani 1 1 d .
H4S1 H 0.9244 0.5854 0.5963 0.083 Uiso 1 1 calc R
H4S2 H 0.8893 0.6998 0.6208 0.083 Uiso 1 1 calc R
H4S3 H 0.8634 0.6518 0.5496 0.083 Uiso 1 1 calc R
C5S C 0.84658(15) 0.4975(2) 0.70933(10) 0.0516(6) Uani 1 1 d .
H5S1 H 0.8103 0.4528 0.7264 0.077 Uiso 1 1 calc R
H5S2 H 0.8575 0.5680 0.7352 0.077 Uiso 1 1 calc R
H5S3 H 0.8891 0.4499 0.7112 0.077 Uiso 1 1 calc R
C6S C 0.72983(14) 0.6196(2) 0.61895(12) 0.0542(6) Uani 1 1 d .
H6S1 H 0.7115 0.6356 0.5737 0.081 Uiso 1 1 calc R
H6S2 H 0.7378 0.6932 0.6425 0.081 Uiso 1 1 calc R
H6S3 H 0.6958 0.5726 0.6377 0.081 Uiso 1 1 calc R

loop_
_atom_site_aniso_label
_atom_site_aniso_U_11
_atom_site_aniso_U_22
_atom_site_aniso_U_33
_atom_site_aniso_U_23
_atom_site_aniso_U_13
_atom_site_aniso_U_12
N4 0.0138(5) 0.0146(5) 0.0151(5) 0.0000(4) 0.0023(4) 0.0002(4)
Mo1 0.01033(6) 0.01274(6) 0.01341(6) 0.00044(4) 0.00128(4) 0.00039(4)
N1 0.0132(5) 0.0153(5) 0.0174(5) 0.0007(4) 0.0030(4) 0.0016(4)
C11 0.0159(6) 0.0139(6) 0.0181(6) 0.0021(5) 0.0035(5) 0.0023(5)
C12 0.0170(6) 0.0186(7) 0.0183(6) -0.0005(5) 0.0018(5) 0.0019(5)
C13 0.0151(6) 0.0197(7) 0.0236(7) 0.0008(6) 0.0034(5) 0.0019(5)
C14 0.0187(7) 0.0220(7) 0.0229(7) 0.0001(6) 0.0072(6) 0.0036(6)
C15 0.0220(7) 0.0183(7) 0.0167(6) 0.0002(5) 0.0035(5) 0.0016(5)
C16 0.0165(6) 0.0166(6) 0.0176(6) 0.0015(5) 0.0007(5) 0.0017(5)
C17 0.0169(6) 0.0155(6) 0.0216(7) 0.0032(5) 0.0050(5) 0.0022(5)
C131 0.0151(7) 0.0316(9) 0.0312(8) -0.0038(7) 0.0030(6) 0.0035(6)
C151 0.0295(8) 0.0352(9) 0.0182(7) -0.0042(6) 0.0043(6) 0.0049(7)
C171 0.0205(7) 0.0190(7) 0.0220(7) 0.0036(5) 0.0073(6) 0.0022(5)
C172 0.0219(7) 0.0173(7) 0.0321(8) -0.0011(6) 0.0083(6) -0.0016(6)
C173 0.0212(7) 0.0222(7) 0.0270(8) 0.0079(6) 0.0041(6) 0.0061(6)
N2 0.0121(5) 0.0158(5) 0.0167(5) -0.0007(4) 0.0005(4) 0.0004(4)
C21 0.0135(6) 0.0184(6) 0.0156(6) -0.0032(5) 0.0000(5) 0.0003(5)
C22 0.0163(6) 0.0222(7) 0.0167(6) -0.0025(5) 0.0022(5) -0.0011(5)
C23 0.0142(6) 0.0279(8) 0.0216(7) -0.0086(6) 0.0021(5) -0.0015(6)
C24 0.0151(7) 0.0283(8) 0.0216(7) -0.0072(6) -0.0031(5) 0.0039(6)
C25 0.0202(7) 0.0222(7) 0.0183(7) -0.0026(6) -0.0020(5) 0.0031(6)
C26 0.0162(6) 0.0202(7) 0.0173(6) -0.0015(5) 0.0014(5) 0.0006(5)
C27 0.0150(6) 0.0166(6) 0.0175(6) -0.0016(5) 0.0007(5) 0.0006(5)
C231 0.0164(7) 0.0413(10) 0.0310(9) -0.0052(7) 0.0065(6) -0.0025(7)
C251 0.0290(9) 0.0334(9) 0.0235(8) 0.0049(7) -0.0025(7) 0.0090(7)
C271 0.0197(7) 0.0258(8) 0.0192(7) -0.0028(6) 0.0027(5) 0.0027(6)
C272 0.0169(7) 0.0190(7) 0.0237(7) -0.0020(6) -0.0003(5) 0.0033(5)
C273 0.0214(7) 0.0190(7) 0.0272(8) -0.0024(6) 0.0028(6) -0.0033(6)
N3 0.0124(5) 0.0160(6) 0.0160(5) 0.0005(4) 0.0015(4) -0.0007(4)
C32 0.0197(7) 0.0193(7) 0.0198(7) 0.0006(5) 0.0041(5) -0.0005(5)
C33 0.0258(8) 0.0196(7) 0.0227(7) 0.0019(6) 0.0031(6) -0.0058(6)
C34 0.0187(7) 0.0285(8) 0.0204(7) 0.0032(6) 0.0033(6) -0.0075(6)
C35 0.0168(7) 0.0283(8) 0.0155(6) 0.0023(6) 0.0041(5) -0.0013(6)
C36 0.0176(6) 0.0195(7) 0.0150(6) 0.0011(5) 0.0021(5) -0.0007(5)
C37 0.0162(6) 0.0189(7) 0.0145(6) 0.0009(5) 0.0007(5) 0.0005(5)
C331 0.0349(9) 0.0192(8) 0.0433(10) 0.0018(7) 0.0053(8) -0.0073(7)
C351 0.0173(7) 0.0359(9) 0.0279(8) 0.0015(7) 0.0072(6) 0.0005(6)
C371 0.0214(7) 0.0228(8) 0.0234(7) 0.0063(6) 0.0001(6) 0.0024(6)
C372 0.0215(7) 0.0292(8) 0.0167(7) -0.0021(6) 0.0041(6) 0.0007(6)
C373 0.0160(6) 0.0223(7) 0.0178(7) 0.0005(5) 0.0002(5) -0.0022(5)
C31 0.0154(6) 0.0188(7) 0.0139(6) 0.0016(5) 0.0021(5) -0.0011(5)
O1S 0.0533(9) 0.0313(7) 0.0284(7) -0.0096(5) 0.0109(6) -0.0052(6)
Si1 0.0278(2) 0.0197(2) 0.0209(2) -0.00132(16) 0.00344(17) -0.00125(17)
C1S 0.0283(9) 0.0510(12) 0.0334(10) 0.0034(9) 0.0056(7) 0.0003(8)
C2S 0.0531(13) 0.0262(9) 0.0358(10) 0.0076(8) 0.0011(9) 0.0008(8)
C3S 0.0335(9) 0.0295(9) 0.0324(9) 0.0017(7) 0.0010(7) -0.0064(7)
Si2 0.0370(3) 0.0277(2) 0.0254(2) -0.00809(19) -0.0020(2) 0.0065(2)
C4S 0.0562(15) 0.0478(14) 0.0579(15) -0.0097(11) -0.0018(12) -0.0201(11)
C5S 0.0730(17) 0.0454(13) 0.0307(10) -0.0080(9) -0.0092(10) 0.0245(12)
C6S 0.0552(14) 0.0654(16) 0.0394(12) -0.0052(11) -0.0001(10) 0.0284(13)

loop_
_atom_type_symbol
_atom_type_description
_atom_type_scat_dispersion_real
_atom_type_scat_dispersion_imag
_atom_type_scat_source
C C 0.0033 0.0016 'International Tables Vol C Tables 4.2.6.8 and 6.1.1.4'
H H 0.0000 0.0000 'International Tables Vol C Tables 4.2.6.8 and 6.1.1.4'
N N 0.0061 0.0033 'International Tables Vol C Tables 4.2.6.8 and 6.1.1.4'
O O 0.0106 0.0060 'International Tables Vol C Tables 4.2.6.8 and 6.1.1.4'
Si Si 0.0817 0.0704 'International Tables Vol C Tables 4.2.6.8 and 6.1.1.4'
Mo Mo -1.6832 0.6857 'International Tables Vol C Tables 4.2.6.8 and 6.1.1.4'

loop_
_geom_angle_atom_site_label_1
_geom_angle_atom_site_label_2
_geom_angle_atom_site_label_3
_geom_angle
_geom_angle_site_symmetry_1
N4 N4 Mo1 179.87(14) 2_556
N4 Mo1 N3 103.40(5) .
N4 Mo1 N2 104.20(5) .
N3 Mo1 N2 112.49(5) .
N4 Mo1 N1 103.33(5) .
N3 Mo1 N1 115.46(5) .
N2 Mo1 N1 115.89(5) .
C11 N1 C17 113.67(11) .
C11 N1 Mo1 110.77(9) .
C17 N1 Mo1 135.54(9) .
C12 C11 C16 118.80(13) .
C12 C11 N1 120.68(13) .
C16 C11 N1 120.51(13) .
C11 C12 C13 120.65(14) .
C14 C13 C12 119.13(14) .
C14 C13 C131 120.82(13) .
C12 C13 C131 120.04(14) .
C13 C14 C15 121.45(13) .
C14 C15 C16 118.58(14) .
C14 C15 C151 120.41(14) .
C16 C15 C151 121.00(14) .
C15 C16 C11 121.36(13) .
N1 C17 C171 108.45(12) .
N1 C17 C172 110.94(12) .
C171 C17 C172 110.25(12) .
N1 C17 C173 110.95(12) .
C171 C17 C173 108.01(12) .
C172 C17 C173 108.19(13) .
C21 N2 C27 114.19(11) .
C21 N2 Mo1 110.49(9) .
C27 N2 Mo1 135.33(9) .
C26 C21 C22 118.82(13) .
C26 C21 N2 119.68(13) .
C22 C21 N2 121.50(13) .
C23 C22 C21 120.53(14) .
C24 C23 C22 119.10(14) .
C24 C23 C231 120.50(14) .
C22 C23 C231 120.37(15) .
C23 C24 C25 121.66(14) .
C26 C25 C24 118.39(14) .
C26 C25 C251 120.74(15) .
C24 C25 C251 120.84(14) .
C25 C26 C21 121.49(14) .
N2 C27 C272 108.34(11) .
N2 C27 C271 110.80(12) .
C272 C27 C271 109.64(12) .
N2 C27 C273 110.84(12) .
C272 C27 C273 108.48(12) .
C271 C27 C273 108.70(12) .
C31 N3 C37 114.65(11) .
C31 N3 Mo1 110.41(9) .
C37 N3 Mo1 134.91(9) .
C33 C32 C31 121.27(14) .
C32 C33 C34 118.68(15) .
C32 C33 C331 120.42(15) .
C34 C33 C331 120.90(14) .
C35 C34 C33 121.27(14) .
C34 C35 C36 119.10(14) .
C34 C35 C351 121.09(14) .
C36 C35 C351 119.81(15) .
C31 C36 C35 120.71(14) .
N3 C37 C373 108.24(11) .
N3 C37 C371 111.34(12) .
C373 C37 C371 109.24(12) .
N3 C37 C372 110.10(12) .
C373 C37 C372 108.86(12) .
C371 C37 C372 109.02(12) .
C36 C31 C32 118.95(13) .
C36 C31 N3 120.66(13) .
C32 C31 N3 120.38(13) .
Si2 O1S Si1 145.64(10) .
O1S Si1 C3S 107.29(8) .
O1S Si1 C1S 109.25(9) .
C3S Si1 C1S 110.89(10) .
O1S Si1 C2S 110.46(9) .
C3S Si1 C2S 108.19(9) .
C1S Si1 C2S 110.71(10) .
O1S Si2 C4S 110.28(10) .
O1S Si2 C5S 108.69(10) .
C4S Si2 C5S 109.30(13) .
O1S Si2 C6S 108.17(11) .
C4S Si2 C6S 110.03(14) .
C5S Si2 C6S 110.35(11) .

loop_
_geom_bond_atom_site_label_1
_geom_bond_atom_site_label_2
_geom_bond_distance
_geom_bond_site_symmetry_2
N4 N4 1.212(2) 2_556
Mo1 Mo1 4.9476(5) 2_556
N4 Mo1 1.8679(12) .
Mo1 N3 1.9788(12) .
Mo1 N2 1.9849(12) .
Mo1 N1 1.9902(12) .
N1 C11 1.4430(18) .
N1 C17 1.5000(18) .
C11 C12 1.398(2) .
C11 C16 1.398(2) .
C12 C13 1.401(2) .
C13 C14 1.389(2) .
C13 C131 1.511(2) .
C14 C15 1.393(2) .
C15 C16 1.395(2) .
C15 C151 1.509(2) .
C17 C171 1.526(2) .
C17 C172 1.535(2) .
C17 C173 1.537(2) .
N2 C21 1.4400(18) .
N2 C27 1.4966(18) .
C21 C26 1.399(2) .
C21 C22 1.400(2) .
C22 C23 1.399(2) .
C23 C24 1.388(2) .
C23 C231 1.510(2) .
C24 C25 1.395(2) .
C25 C26 1.392(2) .
C25 C251 1.507(2) .
C27 C272 1.527(2) .
C27 C271 1.535(2) .
C27 C273 1.538(2) .
N3 C31 1.4414(18) .
N3 C37 1.4976(18) .
C32 C33 1.390(2) .
C32 C31 1.401(2) .
C33 C34 1.401(2) .
C33 C331 1.513(2) .
C34 C35 1.391(2) .
C35 C36 1.399(2) .
C35 C351 1.508(2) .
C36 C31 1.398(2) .
C37 C373 1.524(2) .
C37 C371 1.535(2) .
C37 C372 1.538(2) .
O1S Si2 1.6305(14) .
O1S Si1 1.6371(14) .
Si1 C3S 1.8490(19) .
Si1 C1S 1.850(2) .
Si1 C2S 1.858(2) .
Si2 C4S 1.845(3) .
Si2 C5S 1.854(2) .
Si2 C6S 1.858(2) .
